data_4300757
_publ_section_title
;
New architectures for zirconium polyphosphonates with
a tailor-made open framework structure;
;
_journal_name_full 'Inorganic Chemistry'
_journal_paper_doi 10.1021/ic052146a
_journal_year 2006
_chemical_formula_sum 'C8 H28 N2 O16 P4 Zr'
_chemical_formula_weight 623.2
_symmetry_cell_setting monoclinic
_symmetry_space_group_name_H-M 'P 1 2/c 1'
_cell_angle_alpha 90.0
_cell_angle_beta 104.91(2)
_cell_angle_gamma 90.0
_cell_formula_units_Z 2
_cell_length_a 10.7337(3)
_cell_length_b 12.8604(3)
_cell_length_c 7.8919(2)
_cell_volume 1052.71(4)
_cod_depositor_comments
;
The following automatic conversions were performed:
'_geom_bond_publ_flag' value 'N' changed to 'n' according to
'/home/saulius/struct/CIF-dictionaries/cif_core.dic' dictionary named
'cif_core.dic' version 2.4.1 from 2010-06-29 (68 times).

Automatic conversion script
Id: cif_fix_enum 1527 2010-12-29 10:47:43Z saulius 
;
_cod_original_sg_symbol_H-M 'P 2/c'
_cod_original_formula_sum 'C8 N2 O16 P4 Zr H28'
_cod_database_code 4300757

loop_
_atom_site_type_symbol
_atom_site_label
_atom_site_fract_x
_atom_site_fract_y
_atom_site_fract_z
_atom_site_occupancy
_atom_site_thermal_displace_type
_atom_site_U_iso_or_equiv
_atom_site_symmetry_multiplicity
ZR ZR1 0.0 0.1329(2) 0.25 1.0 Uiso 0.0105(7) 2
P P2 0.2252(4) 0.3241(3) 0.1807(6) 1.0 Uiso 0.018(2) 4
P P3 0.1911(4) 0.0837(3) -0.3283(5) 1.0 Uiso 0.015(2) 4
O O4 0.1298(7) 0.2397(6) 0.1898(12) 1.0 Uiso 0.022(1) 4
O O5 0.199(1) 0.4269(6) 0.265(1) 1.0 Uiso 0.022(1) 4
O O6 0.3616(7) 0.2761(6) 0.261(1) 1.0 Uiso 0.022(1) 4
O O7 0.3247(8) 0.0560(6) -0.358(1) 1.0 Uiso 0.022(1) 4
O O8 0.0980(8) 0.1391(7) -0.4804(7) 1.0 Uiso 0.022(1) 4
O O9 0.1227(7) -0.0139(5) -0.289(1) 1.0 Uiso 0.022(1) 4
C C10 0.206(1) 0.3496(9) -0.066(1) 1.0 Uiso 0.022(1) 4
C C11 0.197(1) 0.1743(9) -0.143(2) 1.0 Uiso 0.022(1) 4
N N12 0.257(1) 0.2738(8) -0.165(1) 1.0 Uiso 0.022(1) 4
C C13 0.398(1) 0.2780(9) -0.147(1) 1.0 Uiso 0.022(1) 4
C C14 0.4281(7) 0.3619(9) -0.263(2) 1.0 Uiso 0.022(1) 4
O OW1 0.5747(6) 0.1023(5) 0.1215(9) 1.0 Uiso 0.022(1) 4
O OW2 0.1150(7) 0.3974(6) -0.4289(9) 1.0 Uiso 0.022(1) 4

loop_
_geom_bond_atom_site_label_1
_geom_bond_atom_site_label_2
_geom_bond_distance
_geom_bond_site_symmetry_1
_geom_bond_site_symmetry_2
_geom_bond_publ_flag
ZR1 O4 2.097(5) . 1_555 n
ZR1 O4 2.097(5) . 2_555 n
ZR1 O8 2.118(5) . 1_556 n
ZR1 O8 2.118(5) . 2_554 n
ZR1 O9 2.091(5) . -1_555 n
ZR1 O9 2.091(5) . -2_556 n
P2 O4 1.507(6) . 1_555 n
P2 O5 1.539(7) . 1_555 n
P2 O6 1.564(7) . 1_555 n
P2 C10 1.935(10) . 1_555 n
P3 O7 1.553(8) . 1_555 n
P3 O8 1.527(7) . 1_555 n
P3 O9 1.526(6) . 1_555 n
P3 C11 1.860(10) . 1_555 n
O4 P2 1.507(6) . 1_555 n
O5 P2 1.539(7) . 1_555 n
O5 O4 2.543(10) . 1_555 n
O5 O6 2.616(10) . 1_555 n
O5 C10 2.819(13) . 1_555 n
O5 OW2 2.809(9) . 1_556 n
O5 OW2 2.749(10) . -2_566 n
O6 P2 1.564(7) . 1_555 n
O6 O4 2.451(10) . 1_555 n
O6 O5 2.616(10) . 1_555 n
O6 OW1 2.449(10) . 2_655 n
O7 P3 1.553(8) . 1_555 n
O7 O8 2.604(10) . 1_555 n
O7 O9 2.534(10) . 1_555 n
O7 O9 3.570(14) . -2_555 n
O7 OW1 2.645(10) . 2_654 n
O7 OW1 2.787(9) . -1_655 n
O8 ZR1 2.118(5) . 1_554 n
O8 P3 1.527(7) . 1_555 n
O8 O4 3.004(9) . 1_554 n
O8 O4 2.882(10) . 2_554 n
O8 O7 2.604(10) . 1_555 n
O8 O9 2.454(10) . 1_555 n
O8 O9 3.050(9) . -1_554 n
O8 O9 2.986(10) . -2_555 n
O8 C11 2.642(13) . 1_555 n
O9 P3 1.526(6) . 1_555 n
O9 O7 2.534(10) . 1_555 n
O9 O7 3.570(14) . -2_556 n
C10 P2 1.935(10) . 1_555 n
C10 N12 1.439(11) . 1_555 n
C10 OW2 2.842(13) . 1_555 n
C11 P3 1.860(10) . 1_555 n
C11 N12 1.459(11) . 1_555 n
N12 P2 2.907(11) . 1_555 n
N12 P3 2.768(11) . 1_555 n
N12 C10 1.439(11) . 1_555 n
N12 C11 1.459(11) . 1_555 n
N12 C13 1.485(15) . 1_555 n
N12 OW2 2.746(13) . 1_555 n
C13 N12 1.485(15) . 1_555 n
C13 C14 1.502(10) . 1_555 n
C14 C13 1.502(10) . 1_555 n
C14 C14 1.504(14) . 2_654 n
OW1 O6 3.568(9) . 1_555 n
OW1 O6 2.449(10) . 2_655 n
OW1 O7 2.645(10) . 2_654 n
OW1 O7 2.787(9) . -1_655 n
OW1 O7 3.405(9) . -2_556 n
OW1 OW1 2.891(14) . 2_655 n
OW2 O5 2.809(9) . 1_554 n
OW2 O5 2.749(10) . -2_565 n
OW2 C10 2.842(13) . 1_555 n
OW2 N12 2.746(13) . 1_555 n
